data_4115414
loop_
_publ_author_name
'Peter B. Hitchcock'
'Michael F. Lappert'
'Andrey V. Protchenko'

_publ_section_title
;
 The First Crystalline Alkali Metal Salt of a Benzenoid Radical Anion
 without a Stabilizing Substituent and of a Related Dimer: X-ray
 Structures of the Toluene Radical Anion and of the Benzene Radical Anion
 Dimer Potassium-Crown Ether Salts
;
_journal_name_full 'Journal of the American Chemical Society'
_journal_page_first 189
_journal_page_last 190
_journal_paper_doi 10.1021/ja005580e
_journal_volume 123
_journal_year 2001
_chemical_compound_source 'synthesis as described'
_chemical_formula_moiety '(C14 H27 K1 O6).1/2(C6 H6)'
_chemical_formula_sum 'C17 H30 K O7'
_chemical_formula_weight 385.51
_chemical_name_common '[(18-crown-6)K(OCHCH2)].1/2(C6H6)'
_chemical_name_systematic
;

?

;
_space_group_IT_number 15
_symmetry_cell_setting monoclinic
_symmetry_Int_Tables_number 15
_symmetry_space_group_name_Hall '-C 2yc'
_symmetry_space_group_name_H-M 'C 1 2/c 1'
_atom_sites_solution_hydrogens geom
_atom_sites_solution_primary direct
_atom_sites_solution_secondary difmap
_audit_conform_dict_location ftp://ftp.iucr.org/cifdics/cif_core_2.1beta5.dic
_audit_conform_dict_name cif_core.dic
_audit_conform_dict_version 2.1beta5
_audit_creation_date 2000-04-05T16:07:39-00:00
_audit_creation_method 'WinGX routine CIF_UPDATE'
_cell_angle_alpha 90
_cell_angle_beta 125.751(2)
_cell_angle_gamma 90
_cell_formula_units_Z 8
_cell_length_a 26.6844(6)
_cell_length_b 8.5157(3)
_cell_length_c 22.0803(5)
_cell_measurement_reflns_used 6888
_cell_measurement_temperature 173(2)
_cell_measurement_theta_max 27.878
_cell_measurement_theta_min 3.705
_cell_measurement_wavelength 0.71073
_cell_volume 4072.0(2)
_computing_cell_refinement 'HKL Scalepack (Otwinowski & Minor 1997)'
_computing_data_reduction 'HKL Denzo and Scalepack (Otwinowski & Minor 1997)'
_computing_molecular_graphics 'Ortep-3 for Windows (Farrugia, 1997)'
_computing_publication_material 'WinGX publication routines (Farrugia, 1999)'
_computing_structure_refinement 'SHELXL-97 (Sheldrick, 1997)'
_computing_structure_solution 'SHELXS-97 (Sheldrick, 1997)'
_diffrn_ambient_temperature 173(2)
_diffrn_measured_fraction_theta_full 0.977
_diffrn_measured_fraction_theta_max 0.977
_diffrn_measurement_device KappaCCD
_diffrn_measurement_method CCD
_diffrn_radiation_monochromator graphite
_diffrn_radiation_probe x-ray
_diffrn_radiation_type MoK\a
_diffrn_radiation_wavelength 0.71073
_diffrn_reflns_av_R_equivalents 0.031
_diffrn_reflns_av_sigmaI/netI 0.0389
_diffrn_reflns_limit_h_max 34
_diffrn_reflns_limit_h_min -34
_diffrn_reflns_limit_k_max 11
_diffrn_reflns_limit_k_min -10
_diffrn_reflns_limit_l_max 25
_diffrn_reflns_limit_l_min -29
_diffrn_reflns_number 12253
_diffrn_reflns_theta_full 27.88
_diffrn_reflns_theta_max 27.88
_diffrn_reflns_theta_min 3.75
_exptl_absorpt_coefficient_mu 0.293
_exptl_absorpt_correction_T_max 0.9172
_exptl_absorpt_correction_T_min 0.8918
_exptl_crystal_colour colourless
_exptl_crystal_density_diffrn 1.258
_exptl_crystal_description prism
_exptl_crystal_F_000 1656
_exptl_crystal_size_max 0.4
_exptl_crystal_size_mid 0.4
_exptl_crystal_size_min 0.3
_refine_diff_density_max 0.201
_refine_diff_density_min -0.281
_refine_diff_density_rms 0.036
_refine_ls_extinction_method none
_refine_ls_goodness_of_fit_ref 0.939
_refine_ls_hydrogen_treatment mixed
_refine_ls_matrix_type full
_refine_ls_number_parameters 254
_refine_ls_number_reflns 4742
_refine_ls_number_restraints 0
_refine_ls_restrained_S_all 0.939
_refine_ls_R_factor_all 0.0418
_refine_ls_R_factor_gt 0.0339
_refine_ls_shift/su_max 0
_refine_ls_shift/su_mean 0
_refine_ls_structure_factor_coef Fsqd
_refine_ls_weighting_details 'calc w=1/[\s^2^(Fo^2^)+(0.0443P)^2^+2.4764P] where P=(Fo^2^+2Fc^2^)/3'
_refine_ls_weighting_scheme calc
_refine_ls_wR_factor_gt 0.0845
_refine_ls_wR_factor_ref 0.0906
_reflns_number_gt 4104
_reflns_number_total 4742
_reflns_threshold_expression >2sigma(I)
_cod_data_source_file ja005580e_3.cif
_cod_data_source_block lappert-3
_cod_original_cell_volume 4071.98(19)
_cod_database_code 4115414

loop_
_symmetry_equiv_pos_as_xyz
'x, y, z'
'-x, y, -z+1/2'
'x+1/2, y+1/2, z'
'-x+1/2, y+1/2, -z+1/2'
'-x, -y, -z'
'x, -y, z-1/2'
'-x+1/2, -y+1/2, -z'
'x+1/2, -y+1/2, z-1/2'

loop_
_atom_site_label
_atom_site_type_symbol
_atom_site_fract_x
_atom_site_fract_y
_atom_site_fract_z
_atom_site_U_iso_or_equiv
_atom_site_adp_type
_atom_site_occupancy
_atom_site_symmetry_multiplicity
_atom_site_calc_flag
_atom_site_refinement_flags
_atom_site_disorder_group
K K 0.172252(11) 0.51414(3) 0.092707(13) 0.02625(9) Uani 1 1 d . .
O1 O 0.30677(4) 0.47212(10) 0.17018(5) 0.02991(19) Uani 1 1 d . .
O2 O 0.24678(4) 0.74501(10) 0.08644(5) 0.0328(2) Uani 1 1 d . .
O3 O 0.14215(4) 0.85671(10) 0.07572(5) 0.0318(2) Uani 1 1 d . .
O4 O 0.07323(4) 0.63603(10) 0.08809(5) 0.0338(2) Uani 1 1 d . .
O5 O 0.12916(4) 0.35804(10) 0.17161(4) 0.02859(19) Uani 1 1 d . .
O6 O 0.23703(4) 0.25231(10) 0.18452(4) 0.02870(19) Uani 1 1 d . .
C1 C 0.32172(7) 0.54439(17) 0.12465(9) 0.0396(3) Uani 1 1 d . .
H1A H 0.2956 0.5004 0.0736 0.047 Uiso 1 1 calc R .
H1B H 0.3655 0.5237 0.1453 0.047 Uiso 1 1 calc R .
C2 C 0.31108(6) 0.71748(17) 0.12236(8) 0.0393(3) Uani 1 1 d . .
H2A H 0.3351 0.7603 0.1737 0.047 Uiso 1 1 calc R .
H2B H 0.3248 0.7707 0.0946 0.047 Uiso 1 1 calc R .
C3 C 0.23339(7) 0.90752(15) 0.08396(8) 0.0367(3) Uani 1 1 d . .
H3A H 0.2507 0.9671 0.0616 0.044 Uiso 1 1 calc R .
H3B H 0.2526 0.9473 0.1352 0.044 Uiso 1 1 calc R .
C4 C 0.16511(7) 0.93049(16) 0.03844(7) 0.0382(3) Uani 1 1 d . .
H4A H 0.1553 1.044 0.0323 0.046 Uiso 1 1 calc R .
H4B H 0.1454 0.8837 -0.0117 0.046 Uiso 1 1 calc R .
C5 C 0.07668(6) 0.86873(16) 0.03320(7) 0.0363(3) Uani 1 1 d . .
H5A H 0.0574 0.8136 -0.0151 0.044 Uiso 1 1 calc R .
H5B H 0.0641 0.9805 0.0228 0.044 Uiso 1 1 calc R .
C6 C 0.05555(6) 0.79665(15) 0.07629(7) 0.0346(3) Uani 1 1 d . .
H6A H 0.0749 0.851 0.1247 0.042 Uiso 1 1 calc R .
H6B H 0.0101 0.8058 0.048 0.042 Uiso 1 1 calc R .
C7 C 0.04838(6) 0.54938(18) 0.11980(8) 0.0370(3) Uani 1 1 d . .
H7A H 0.003 0.5636 0.0897 0.044 Uiso 1 1 calc R .
H7B H 0.0664 0.5864 0.1712 0.044 Uiso 1 1 calc R .
C8 C 0.06372(5) 0.38001(17) 0.12078(7) 0.0352(3) Uani 1 1 d . .
H8A H 0.0425 0.3148 0.1365 0.042 Uiso 1 1 calc R .
H8B H 0.0493 0.3467 0.0701 0.042 Uiso 1 1 calc R .
C9 C 0.14471(6) 0.19717(14) 0.17265(7) 0.0310(3) Uani 1 1 d . .
H9A H 0.1278 0.1618 0.1213 0.037 Uiso 1 1 calc R .
H9B H 0.1266 0.1312 0.1922 0.037 Uiso 1 1 calc R .
C10 C 0.21352(6) 0.18018(15) 0.22125(7) 0.0307(3) Uani 1 1 d . .
H10A H 0.2312 0.2313 0.2701 0.037 Uiso 1 1 calc R .
H10B H 0.225 0.0676 0.2301 0.037 Uiso 1 1 calc R .
C11 C 0.30235(5) 0.24145(15) 0.22688(7) 0.0313(3) Uani 1 1 d . .
H11A H 0.3154 0.1303 0.2389 0.038 Uiso 1 1 calc R .
H11B H 0.3217 0.3003 0.2742 0.038 Uiso 1 1 calc R .
C12 C 0.32191(6) 0.30977(15) 0.18111(8) 0.0338(3) Uani 1 1 d . .
H12A H 0.3669 0.296 0.2073 0.041 Uiso 1 1 calc R .
H12B H 0.3003 0.2555 0.1323 0.041 Uiso 1 1 calc R .
O7 O 0.09781(4) 0.29406(11) -0.00544(5) 0.0339(2) Uani 1 1 d . .
C14 C 0.11302(6) 0.32458(16) -0.04954(7) 0.0348(3) Uani 1 1 d . .
H14 H 0.1308(8) 0.231(2) -0.0627(9) 0.052(5) Uiso 1 1 d . .
C15 C 0.11066(8) 0.4621(2) -0.08108(9) 0.0498(4) Uani 1 1 d . .
H15B H 0.0938(9) 0.563(2) -0.0744(10) 0.062(5) Uiso 1 1 d . .
H15A H 0.1237(10) 0.466(2) -0.1140(12) 0.074(6) Uiso 1 1 d . .
C16 C 0.00446(9) -0.1207(4) 0.28406(17) 0.0548(13) Uani 0.799(11) 1 d P 1
H16 H 0.0074 -0.2172 0.3075 0.066 Uiso 0.799(11) 1 calc PR 1
C17 C 0.00902(12) 0.0186(6) 0.31774(14) 0.0628(14) Uani 0.799(11) 1 d P 1
H17 H 0.0152 0.0183 0.3647 0.075 Uiso 0.799(11) 1 calc PR 1
C18 C 0.00471(17) 0.1593(5) 0.2843(3) 0.0794(15) Uani 0.799(11) 1 d P 1
H18 H 0.0046(14) 0.263(4) 0.3003(18) 0.095 Uiso 0.799(11) 1 d P 1
C16A C 0 -0.145(2) 0.25 0.053(5) Uiso 0.201(11) 2 d SP 2
H16A H 0 -0.2569 0.25 0.063 Uiso 0.201(11) 2 calc SPR 2
C17A C 0.0119(6) -0.0671(16) 0.3087(7) 0.043(3) Uiso 0.201(11) 1 d P 2
H17A H 0.0195 -0.1234 0.3504 0.051 Uiso 0.201(11) 1 calc PR 2
C18A C 0.0137(5) 0.0948(14) 0.3107(5) 0.032(2) Uiso 0.201(11) 1 d P 2
H18A H 0.0244 0.1493 0.3543 0.039 Uiso 0.201(11) 1 calc PR 2
C19A C 0 0.175(2) 0.25 0.041(4) Uiso 0.201(11) 2 d SP 2
H19A H 0 0.2868 0.25 0.049 Uiso 0.201(11) 2 calc SPR 2

loop_
_atom_site_aniso_label
_atom_site_aniso_U_11
_atom_site_aniso_U_22
_atom_site_aniso_U_33
_atom_site_aniso_U_23
_atom_site_aniso_U_13
_atom_site_aniso_U_12
K 0.02446(14) 0.02428(14) 0.02830(14) 0.00005(9) 0.01446(11) -0.00141(9)
O1 0.0323(4) 0.0273(4) 0.0378(5) -0.0013(3) 0.0248(4) -0.0004(3)
O2 0.0368(5) 0.0250(4) 0.0398(5) -0.0012(4) 0.0242(4) -0.0045(4)
O3 0.0319(4) 0.0284(4) 0.0295(4) 0.0059(3) 0.0148(4) 0.0030(4)
O4 0.0301(4) 0.0294(5) 0.0450(5) 0.0023(4) 0.0236(4) 0.0046(4)
O5 0.0244(4) 0.0278(4) 0.0302(4) -0.0013(3) 0.0140(3) -0.0034(3)
O6 0.0242(4) 0.0314(4) 0.0259(4) 0.0068(3) 0.0121(3) 0.0014(3)
C1 0.0431(7) 0.0406(7) 0.0544(8) 0.0016(6) 0.0395(7) 0.0003(6)
C2 0.0398(7) 0.0380(7) 0.0530(8) -0.0002(6) 0.0344(7) -0.0078(6)
C3 0.0509(8) 0.0240(6) 0.0413(7) 0.0003(5) 0.0304(6) -0.0062(6)
C4 0.0540(8) 0.0268(6) 0.0361(7) 0.0079(5) 0.0277(6) 0.0040(6)
C5 0.0322(6) 0.0278(6) 0.0301(6) 0.0017(5) 0.0076(5) 0.0071(5)
C6 0.0236(6) 0.0325(7) 0.0354(6) -0.0047(5) 0.0103(5) 0.0073(5)
C7 0.0239(6) 0.0465(8) 0.0432(7) 0.0015(6) 0.0210(5) 0.0007(5)
C8 0.0230(6) 0.0403(7) 0.0387(7) 0.0008(5) 0.0160(5) -0.0071(5)
C9 0.0358(6) 0.0245(6) 0.0344(6) 0.0005(5) 0.0215(5) -0.0059(5)
C10 0.0382(6) 0.0253(6) 0.0299(6) 0.0058(5) 0.0207(5) 0.0014(5)
C11 0.0255(6) 0.0271(6) 0.0306(6) 0.0026(5) 0.0103(5) 0.0048(5)
C12 0.0288(6) 0.0300(6) 0.0428(7) -0.0018(5) 0.0210(5) 0.0034(5)
O7 0.0326(4) 0.0336(5) 0.0336(4) -0.0002(4) 0.0183(4) -0.0023(4)
C14 0.0337(6) 0.0343(7) 0.0341(6) -0.0062(5) 0.0186(5) -0.0045(5)
C15 0.0606(10) 0.0451(9) 0.0486(9) -0.0010(7) 0.0347(8) -0.0122(8)
C16 0.0295(11) 0.063(2) 0.053(2) 0.014(2) 0.0135(10) -0.0075(10)
C17 0.0599(15) 0.097(4) 0.0476(13) -0.0251(15) 0.0403(12) -0.0376(17)
C18 0.101(2) 0.062(2) 0.133(4) -0.030(3) 0.101(3) -0.0236(19)

loop_
_atom_type_symbol
_atom_type_description
_atom_type_scat_dispersion_real
_atom_type_scat_dispersion_imag
_atom_type_scat_source
C C 0.0033 0.0016 'International Tables Vol C Tables 4.2.6.8 and 6.1.1.4'
H H 0 0 'International Tables Vol C Tables 4.2.6.8 and 6.1.1.4'
K K 0.2009 0.2494 'International Tables Vol C Tables 4.2.6.8 and 6.1.1.4'
O O 0.0106 0.006 'International Tables Vol C Tables 4.2.6.8 and 6.1.1.4'

loop_
_geom_angle_atom_site_label_1
_geom_angle_atom_site_label_2
_geom_angle_atom_site_label_3
_geom_angle
_geom_angle_site_symmetry_1
_geom_angle_site_symmetry_3
O7 K O4 89.54(3) . .
O7 K O6 83.19(3) . .
O4 K O6 119.36(3) . .
O7 K O2 130.75(3) . .
O4 K O2 114.47(3) . .
O6 K O2 115.26(3) . .
O7 K O5 78.37(3) . .
O4 K O5 59.58(3) . .
O6 K O5 59.98(2) . .
O2 K O5 150.84(3) . .
O7 K O1 117.40(3) . .
O4 K O1 150.51(3) . .
O6 K O1 57.50(2) . .
O2 K O1 57.85(2) . .
O5 K O1 111.64(2) . .
O7 K O3 124.41(3) . .
O4 K O3 56.79(3) . .
O6 K O3 150.13(2) . .
O2 K O3 57.74(3) . .
O5 K O3 110.46(3) . .
O1 K O3 109.67(2) . .
O7 K C14 24.99(3) . .
O4 K C14 104.58(3) . .
O6 K C14 93.06(3) . .
O2 K C14 105.84(3) . .
O5 K C14 103.19(3) . .
O1 K C14 104.88(3) . .
O3 K C14 116.79(3) . .
O7 K C15 46.55(3) . .
O4 K C15 101.31(4) . .
O6 K C15 114.91(4) . .
O2 K C15 85.51(3) . .
O5 K C15 123.27(3) . .
O1 K C15 106.01(4) . .
O3 K C15 94.17(4) . .
C14 K C15 24.73(4) . .
O7 K C8 67.24(3) . .
O4 K C8 42.29(3) . .
O6 K C8 80.65(3) . .
O2 K C8 155.16(3) . .
O5 K C8 23.74(3) . .
O1 K C8 135.22(3) . .
O3 K C8 98.72(3) . .
C14 K C8 91.45(3) . .
C15 K C8 105.63(4) . .
O7 K C9 66.14(3) . .
O4 K C9 80.38(3) . .
O6 K C9 41.94(3) . .
O2 K C9 154.80(3) . .
O5 K C9 23.15(3) . .
O1 K C9 98.92(3) . .
O3 K C9 133.59(3) . .
C14 K C9 88.63(3) . .
C15 K C9 112.48(4) . .
C8 K C9 39.09(3) . .
C1 O1 C12 111.87(10) . .
C1 O1 K 106.60(7) . .
C12 O1 K 110.13(7) . .
C3 O2 C2 111.99(10) . .
C3 O2 K 120.34(7) . .
C2 O2 K 120.32(7) . .
C5 O3 C4 111.28(10) . .
C5 O3 K 106.80(7) . .
C4 O3 K 109.11(7) . .
C7 O4 C6 112.97(10) . .
C7 O4 K 119.65(7) . .
C6 O4 K 124.88(7) . .
C9 O5 C8 110.34(9) . .
C9 O5 K 103.60(6) . .
C8 O5 K 101.45(7) . .
C11 O6 C10 112.13(9) . .
C11 O6 K 121.69(7) . .
C10 O6 K 117.47(7) . .
O1 C1 C2 108.94(11) . .
O2 C2 C1 108.86(11) . .
O2 C3 C4 109.50(11) . .
O3 C4 C3 108.68(10) . .
O3 C5 C6 108.97(10) . .
O4 C6 C5 107.73(10) . .
O4 C7 C8 107.79(10) . .
O5 C8 C7 109.58(10) . .
O5 C8 K 54.81(5) . .
C7 C8 K 86.00(7) . .
O5 C9 C10 109.11(10) . .
O5 C9 K 53.25(5) . .
C10 C9 K 84.60(6) . .
O6 C10 C9 108.32(9) . .
O6 C11 C12 107.90(9) . .
O1 C12 C11 108.40(10) . .
C14 O7 K 93.37(7) . .
O7 C14 C15 129.08(14) . .
O7 C14 K 61.64(6) . .
C15 C14 K 84.91(9) . .
C14 C15 K 70.37(9) . .
C17 C16 C16 119.8(2) . 2
C16 C17 C18 120.6(2) . .
C17 C18 C18 119.52(19) . 2
C17A C16A C17A 119(2) 2 .
C16A C17A C18A 121.3(14) . .
C19A C18A C17A 119.4(10) . .
C18A C19A C18A 119.1(14) 2 .

loop_
_geom_bond_atom_site_label_1
_geom_bond_atom_site_label_2
_geom_bond_distance
_geom_bond_site_symmetry_2
K O7 2.6692(9) .
K O4 2.7849(9) .
K O6 2.8239(8) .
K O2 2.8567(9) .
K O5 2.9095(9) .
K O1 2.9605(9) .
K O3 2.9906(9) .
K C14 3.0279(13) .
K C15 3.2020(17) .
K C8 3.4892(13) .
K C9 3.5295(12) .
O1 C1 1.4201(16) .
O1 C12 1.4209(15) .
O2 C3 1.4223(15) .
O2 C2 1.4276(16) .
O3 C5 1.4239(15) .
O3 C4 1.4274(16) .
O4 C7 1.4200(16) .
O4 C6 1.4204(15) .
O5 C9 1.4277(15) .
O5 C8 1.4331(14) .
O6 C11 1.4199(14) .
O6 C10 1.4226(14) .
C1 C2 1.496(2) .
C3 C4 1.493(2) .
C5 C6 1.492(2) .
C7 C8 1.496(2) .
C9 C10 1.4971(18) .
C11 C12 1.4995(18) .
O7 C14 1.2814(16) .
C14 C15 1.345(2) .
C16 C17 1.367(5) .
C16 C16 1.379(7) 2
C17 C18 1.377(5) .
C18 C18 1.381(8) 2
C16A C17A 1.321(17) 2
C16A C17A 1.321(17) .
C17A C18A 1.380(15) .
C18A C19A 1.352(13) .
C19A C18A 1.352(13) 2
